data_7705702
loop_
_publ_author_name
'Konarev, Dmitri V.'
'Faraonov, Maxim A.'
'Batov, Mikhail S.'
'Andronov, Mikhail G.'
'Kuzmin, Alexey V.'
'Khasanov, Salavat S.'
'Otsuka, Akihiro'
'Yamochi, Hideki'
'Kitagawa, Hiroshi'
'Lyubovskaya, Rimma N.'

_publ_section_title
;
 Effect of reduction on the molecular structure and optical and magnetic
 properties of fluorinated copper(II) phthalocyanines.
;
_journal_issue 46
_journal_name_full 'Dalton transactions (Cambridge, England : 2003)'
_journal_page_first 16821
_journal_page_last 16829
_journal_paper_doi 10.1039/d0dt02635b
_journal_volume 49
_journal_year 2020
_chemical_formula_moiety 'C32 Cu F16 N8, 2(C18 H36 N2 Na O6)'
_chemical_formula_sum 'C68 H72 Cu F16 N12 Na2 O12'
_chemical_formula_weight 1662.89
_space_group_crystal_system monoclinic
_space_group_IT_number 15
_space_group_name_Hall '-I 2ya'
_space_group_name_H-M_alt 'I 1 2/a 1'
_atom_sites_solution_hydrogens geom
_audit_creation_date 2020-02-23
_audit_creation_method
;
Olex2 1.3
(compiled Nov 21 2019 18:26:39 for OlexSys, GUI svn.r6003)
;
_audit_update_record
;
2020-02-23 deposited with the CCDC.	2020-10-16 downloaded from the CCDC.
;
_cell_angle_alpha 90
_cell_angle_beta 108.615(2)
_cell_angle_gamma 90
_cell_formula_units_Z 4
_cell_length_a 22.0273(5)
_cell_length_b 11.7156(2)
_cell_length_c 30.5920(7)
_cell_measurement_reflns_used 17335
_cell_measurement_temperature 117.6(9)
_cell_measurement_theta_max 29.1160
_cell_measurement_theta_min 3.7280
_cell_volume 7481.7(3)
_computing_cell_refinement 'CrysAlisPro 1.171.38.43d (Rigaku OD, 2015)'
_computing_data_collection 'CrysAlisPro 1.171.38.43d (Rigaku OD, 2015)'
_computing_data_reduction 'CrysAlisPro 1.171.38.43d (Rigaku OD, 2015)'
_computing_molecular_graphics 'Olex2 1.3 (Dolomanov et al., 2009)'
_computing_publication_material 'Olex2 1.3 (Dolomanov et al., 2009)'
_computing_structure_refinement 'SHELXL 2018/3 (Sheldrick, 2015)'
_diffrn_ambient_temperature 118
_diffrn_detector_area_resol_mean 5.2283
_diffrn_detector_type AtlasS2
_diffrn_measured_fraction_theta_full 0.999
_diffrn_measured_fraction_theta_max 0.960
_diffrn_measurement_details
;
List of Runs (angles in degrees, time in seconds):

  # Type    Start    End  Width  t~exp~   \w     \q     \k     \f   Frames
#--------------------------------------------------------------------------
  1  \w    -12.00  71.00   1.00   80.00    --   11.89  37.00 120.00   83
  2  \w      9.00  85.00   1.00   80.00    --   11.89  37.00 -30.00   76
  3  \w     10.00  93.00   1.00   80.00    --   11.89  19.00  30.00   83
  4  \w    -25.00  30.00   1.00   80.00    --  -12.05 -99.00 -90.00   55
  5  \w    -25.00   2.00   1.00   80.00    --  -12.05 -99.00-150.00   27
  6  \w    -25.00   0.00   1.00   80.00    --  -12.05 -99.00 150.00   25
  7  \w     17.00  60.00   1.00   80.00    --  -12.05  37.00-150.00   43
;
_diffrn_measurement_device 'four-circle diffractometer'
_diffrn_measurement_device_type 'Xcalibur, AtlasS2, Gemini'
_diffrn_measurement_method '\w scans'
_diffrn_radiation_type MoK\a
_diffrn_radiation_wavelength 0.71073
_diffrn_reflns_av_R_equivalents 0.0328
_diffrn_reflns_av_unetI/netI 0.0386
_diffrn_reflns_Laue_measured_fraction_full 0.999
_diffrn_reflns_Laue_measured_fraction_max 0.960
_diffrn_reflns_limit_h_max 28
_diffrn_reflns_limit_h_min -23
_diffrn_reflns_limit_k_max 15
_diffrn_reflns_limit_k_min -15
_diffrn_reflns_limit_l_max 33
_diffrn_reflns_limit_l_min -40
_diffrn_reflns_number 39693
_diffrn_reflns_point_group_measured_fraction_full 0.999
_diffrn_reflns_point_group_measured_fraction_max 0.960
_diffrn_reflns_theta_full 25.242
_diffrn_reflns_theta_max 28.282
_diffrn_reflns_theta_min 1.875
_exptl_absorpt_coefficient_mu 0.411
_exptl_absorpt_correction_T_max 1.00000
_exptl_absorpt_correction_T_min 0.96621
_exptl_absorpt_correction_type multi-scan
_exptl_absorpt_process_details
;
CrysAlisPro 1.171.38.43d (Rigaku Oxford Diffraction, 2015)
Empirical absorption correction using spherical harmonics,
 implemented in SCALE3 ABSPACK scaling algorithm.
;
_exptl_crystal_colour 'metallic dark black'
_exptl_crystal_colour_lustre metallic
_exptl_crystal_colour_modifier dark
_exptl_crystal_colour_primary black
_exptl_crystal_density_diffrn 1.476
_exptl_crystal_description block
_exptl_crystal_F_000 3420
_exptl_crystal_size_max 0.23
_exptl_crystal_size_mid 0.2
_exptl_crystal_size_min 0.18
_refine_diff_density_max 0.429
_refine_diff_density_min -0.352
_refine_diff_density_rms 0.058
_refine_ls_extinction_method none
_refine_ls_goodness_of_fit_ref 1.022
_refine_ls_hydrogen_treatment constr
_refine_ls_matrix_type full
_refine_ls_number_parameters 514
_refine_ls_number_reflns 8927
_refine_ls_number_restraints 13
_refine_ls_restrained_S_all 1.036
_refine_ls_R_factor_all 0.0690
_refine_ls_R_factor_gt 0.0435
_refine_ls_shift/su_max 0.001
_refine_ls_shift/su_mean 0.000
_refine_ls_structure_factor_coef Fsqd
_refine_ls_weighting_details 'w=1/[\s^2^(Fo^2^)+(0.0464P)^2^+7.9284P] where P=(Fo^2^+2Fc^2^)/3'
_refine_ls_weighting_scheme calc
_refine_ls_wR_factor_gt 0.0964
_refine_ls_wR_factor_ref 0.1065
_reflns_Friedel_coverage 0.000
_reflns_number_gt 6583
_reflns_number_total 8927
_reflns_threshold_expression 'I > 2\s(I)'
_cod_data_source_file d0dt02635b2.cif
_cod_data_source_block exp_824
_cod_depositor_comments 'Adding full bibliography for 7705702--7705703.cif.'
_cod_database_code 7705702
_shelx_shelxl_version_number 2018/3
_shelx_space_group_comment
;
The symmetry employed for this shelxl refinement is uniquely defined
by the following loop, which should always be used as a source of
symmetry information in preference to the above space-group names.
They are only intended as comments.
;
_shelx_estimated_absorpt_t_max 0.930
_shelx_estimated_absorpt_t_min 0.911
_olex2_refinement_description
;
1. Fixed Uiso
 At 1.2 times of:
  All C(H,H) groups, All C(H,H,H,H) groups
2. Restrained distances
 Na21-O25A \\sim Na21-O25B
 with sigma of 0.02
 O26A-C25A \\sim O26B-C25B
 with sigma of 0.04
 Na21-O26A \\sim Na21-O26B
 with sigma of 0.02
 C26A-C217 \\sim C26B-C217
 with sigma of 0.04
 O25A-C214 \\sim O25B-C214
 with sigma of 0.02
 O25A-C25A \\sim O25B-C25B
 with sigma of 0.02
 O26A-C26A \\sim O26B-C26B
 with sigma of 0.02
 O26A-C217 \\sim O26B-C217
 with sigma of 0.02
 C214-C25A \\sim C214-C25B
 with sigma of 0.04
 C25A-C26A \\sim C25B-C26B
 with sigma of 0.02
 Na21-C25A \\sim Na21-C25B
 with sigma of 0.04
 Na21-C26A \\sim Na21-C26B
 with sigma of 0.04
 O25A-C26A \\sim O25B-C26B
 with sigma of 0.04
3. Uiso/Uaniso restraints and constraints
Uanis(C25B) = Uanis(C25A)
Uanis(O26B) = Uanis(O26A)
Uanis(O25B) = Uanis(O25A)
Uanis(C26B) = Uanis(C26A)
4. Others
 Sof(H21K)=Sof(H21L)=Sof(H21O)=Sof(H21P)=Sof(O25B)=Sof(O26B)=Sof(C25B)=
 Sof(H25C)=Sof(H25D)=Sof(C26B)=Sof(H26C)=Sof(H26D)=1-FVAR(1)
 Sof(H21I)=Sof(H21J)=Sof(H21M)=Sof(H21N)=Sof(O25A)=Sof(O26A)=Sof(C25A)=
 Sof(H25A)=Sof(H25B)=Sof(C26A)=Sof(H26A)=Sof(H26B)=FVAR(1)
5.a Secondary CH2 refined with riding coordinates:
 C201(H20A,H20B), C202(H20C,H20D), C203(H20E,H20F), C204(H20G,H20H), C205(H20I,
 H20J), C206(H20K,H20L), C207(H20M,H20N), C208(H20O,H20P), C209(H20Q,H20R),
 C210(H21A,H21B), C211(H21C,H21D), C212(H21E,H21F), C213(H21G,H21H), C214(H21I,
 H21J), C214(H21K,H21L), C217(H21M,H21N), C217(H21O,H21P), C218(H21Q,H21R),
 C25A(H25A,H25B), C26A(H26A,H26B), C25B(H25C,H25D), C26B(H26C,H26D)
;
_olex2_submission_special_instructions 'No special instructions were received'
_oxdiff_exptl_absorpt_empirical_details
;
Empirical correction (ABSPACK) includes:
- Absorption correction using spherical harmonics
- Frame scaling
;

loop_
_space_group_symop_operation_xyz
'x, y, z'
'-x+1/2, y, -z'
'x+1/2, y+1/2, z+1/2'
'-x+1, y+1/2, -z+1/2'
'-x, -y, -z'
'x-1/2, -y, z'
'-x+1/2, -y+1/2, -z+1/2'
'x, -y+1/2, z+1/2'

loop_
_atom_site_label
_atom_site_type_symbol
_atom_site_fract_x
_atom_site_fract_y
_atom_site_fract_z
_atom_site_U_iso_or_equiv
_atom_site_adp_type
_atom_site_occupancy
_atom_site_site_symmetry_order
_atom_site_calc_flag
_atom_site_refinement_flags_posn
_atom_site_refinement_flags_adp
_atom_site_refinement_flags_occupancy
_atom_site_disorder_assembly
_atom_site_disorder_group
Cu11 Cu 0.250000 0.11316(3) 0.500000 0.01808(9) Uani 1 2 d S T P . .
F101 F 0.12649(5) 0.14476(11) 0.65068(4) 0.0327(3) Uani 1 1 d . . . . .
F102 F 0.19729(6) 0.13559(11) 0.74127(4) 0.0318(3) Uani 1 1 d . . . . .
F103 F 0.32424(6) 0.10228(11) 0.76792(4) 0.0330(3) Uani 1 1 d . . . . .
F104 F 0.38840(5) 0.08806(10) 0.70552(4) 0.0271(3) Uani 1 1 d . . . . .
F105 F 0.51168(5) 0.08660(10) 0.64414(4) 0.0286(3) Uani 1 1 d . . . . .
F106 F 0.62102(5) 0.10315(11) 0.62282(4) 0.0339(3) Uani 1 1 d . . . . .
F107 F 0.61784(6) 0.13533(14) 0.53432(4) 0.0464(4) Uani 1 1 d . . . . .
F108 F 0.50567(6) 0.14475(16) 0.46539(4) 0.0543(4) Uani 1 1 d . . . . .
N101 N 0.25248(7) 0.11380(14) 0.56475(5) 0.0202(3) Uani 1 1 d . . . . .
N102 N 0.36893(7) 0.10271(13) 0.60290(5) 0.0189(3) Uani 1 1 d . . . . .
N103 N 0.34309(7) 0.11477(14) 0.51950(5) 0.0212(3) Uani 1 1 d . . . . .
N104 N 0.36269(8) 0.13013(16) 0.44581(6) 0.0281(4) Uani 1 1 d . . . . .
C101 C 0.20025(9) 0.12313(17) 0.58012(6) 0.0230(4) Uani 1 1 d . . . . .
C102 C 0.22172(9) 0.12269(17) 0.62919(6) 0.0218(4) Uani 1 1 d . . . . .
C103 C 0.19060(9) 0.13088(18) 0.66268(7) 0.0248(4) Uani 1 1 d . . . . .
C104 C 0.22562(10) 0.12590(17) 0.70810(7) 0.0247(4) Uani 1 1 d . . . . .
C105 C 0.29235(9) 0.11064(17) 0.72225(6) 0.0232(4) Uani 1 1 d . . . . .
C106 C 0.32433(9) 0.10407(16) 0.69058(6) 0.0211(4) Uani 1 1 d . . . . .
C107 C 0.28964(9) 0.11127(16) 0.64351(6) 0.0197(4) Uani 1 1 d . . . . .
C108 C 0.30696(9) 0.10711(16) 0.60259(6) 0.0188(4) Uani 1 1 d . . . . .
C109 C 0.38326(9) 0.10743(16) 0.56481(6) 0.0199(4) Uani 1 1 d . . . . .
C110 C 0.44991(9) 0.10930(17) 0.56498(6) 0.0214(4) Uani 1 1 d . . . . .
C111 C 0.50777(9) 0.10143(17) 0.59982(7) 0.0236(4) Uani 1 1 d . . . . .
C112 C 0.56427(9) 0.10974(19) 0.58924(7) 0.0280(5) Uani 1 1 d . . . . .
C113 C 0.56238(10) 0.1258(2) 0.54396(8) 0.0357(5) Uani 1 1 d . . . . .
C114 C 0.50475(10) 0.1320(2) 0.50881(7) 0.0370(6) Uani 1 1 d . . . . .
C115 C 0.44794(10) 0.1236(2) 0.51912(7) 0.0291(5) Uani 1 1 d . . . . .
C116 C 0.38039(9) 0.12423(19) 0.49079(7) 0.0259(4) Uani 1 1 d . . . . .
Na21 Na 0.37249(4) 0.59182(7) 0.64937(3) 0.02699(19) Uani 1 1 d D . . . .
O201 O 0.38120(7) 0.69583(13) 0.72395(5) 0.0332(4) Uani 1 1 d . . . . .
O202 O 0.39809(8) 0.46480(13) 0.71588(5) 0.0366(4) Uani 1 1 d . . . . .
O203 O 0.35484(7) 0.73701(12) 0.58990(5) 0.0327(3) Uani 1 1 d . . . . .
O204 O 0.46958(7) 0.70709(12) 0.65947(5) 0.0289(3) Uani 1 1 d . . . . .
N201 N 0.26552(9) 0.72762(17) 0.64415(7) 0.0381(5) Uani 1 1 d . . . . .
N202 N 0.48029(9) 0.45755(15) 0.65780(7) 0.0342(4) Uani 1 1 d . . . . .
C201 C 0.27215(12) 0.7697(2) 0.69040(10) 0.0471(7) Uani 1 1 d . . . . .
H20A H 0.254596 0.712211 0.706829 0.056 Uiso 1 1 calc R U . . .
H20B H 0.246690 0.840481 0.687853 0.056 Uiso 1 1 calc R U . . .
C202 C 0.34088(12) 0.7941(2) 0.71817(9) 0.0408(6) Uani 1 1 d . . . . .
H20C H 0.357600 0.854753 0.702590 0.049 Uiso 1 1 calc R U . . .
H20D H 0.342504 0.823038 0.748927 0.049 Uiso 1 1 calc R U . . .
C203 C 0.37491(12) 0.6174(2) 0.75804(8) 0.0375(5) Uani 1 1 d . . . . .
H20E H 0.330249 0.589496 0.749788 0.045 Uiso 1 1 calc R U . . .
H20F H 0.386168 0.655235 0.788528 0.045 Uiso 1 1 calc R U . . .
C204 C 0.41964(12) 0.5200(2) 0.75962(7) 0.0374(5) Uani 1 1 d . . . . .
H20G H 0.463910 0.548483 0.765843 0.045 Uiso 1 1 calc R U . . .
H20H H 0.419241 0.465849 0.784378 0.045 Uiso 1 1 calc R U . . .
C205 C 0.43535(14) 0.3668(2) 0.71315(9) 0.0473(7) Uani 1 1 d . . . . .
H20I H 0.409114 0.314821 0.688933 0.057 Uiso 1 1 calc R U . . .
H20J H 0.447312 0.325399 0.742906 0.057 Uiso 1 1 calc R U . . .
C206 C 0.49520(13) 0.3983(2) 0.70227(9) 0.0432(6) Uani 1 1 d . . . . .
H20K H 0.522163 0.448292 0.726979 0.052 Uiso 1 1 calc R U . . .
H20L H 0.519964 0.328293 0.701452 0.052 Uiso 1 1 calc R U . . .
C207 C 0.26858(11) 0.8208(2) 0.61306(9) 0.0390(6) Uani 1 1 d . . . . .
H20M H 0.297945 0.880475 0.630896 0.047 Uiso 1 1 calc R U . . .
H20N H 0.225506 0.855244 0.600157 0.047 Uiso 1 1 calc R U . . .
C208 C 0.29129(11) 0.7820(2) 0.57410(8) 0.0404(6) Uani 1 1 d . . . . .
H20O H 0.261783 0.722702 0.556105 0.049 Uiso 1 1 calc R U . . .
H20P H 0.289982 0.847389 0.553302 0.049 Uiso 1 1 calc R U . . .
C209 C 0.40331(11) 0.82298(19) 0.60042(8) 0.0336(5) Uani 1 1 d . . . . .
H20Q H 0.397601 0.875634 0.624118 0.040 Uiso 1 1 calc R U . . .
H20R H 0.400548 0.867778 0.572412 0.040 Uiso 1 1 calc R U . . .
C210 C 0.46660(11) 0.7652(2) 0.61790(8) 0.0352(5) Uani 1 1 d . . . . .
H21A H 0.471527 0.710118 0.594713 0.042 Uiso 1 1 calc R U . . .
H21B H 0.501522 0.822116 0.623926 0.042 Uiso 1 1 calc R U . . .
C211 C 0.52840(10) 0.64803(19) 0.68003(8) 0.0313(5) Uani 1 1 d . . . . .
H21C H 0.533597 0.633221 0.712885 0.038 Uiso 1 1 calc R U . . .
H21D H 0.564392 0.697125 0.678783 0.038 Uiso 1 1 calc R U . . .
C212 C 0.53142(10) 0.5356(2) 0.65620(8) 0.0352(5) Uani 1 1 d . . . . .
H21E H 0.527848 0.550540 0.623613 0.042 Uiso 1 1 calc R U . . .
H21F H 0.573444 0.499108 0.671277 0.042 Uiso 1 1 calc R U . . .
C213 C 0.20741(12) 0.6567(2) 0.62510(12) 0.0576(8) Uani 1 1 d . . . . .
H21G H 0.191922 0.663820 0.591072 0.069 Uiso 1 1 calc R U . . .
H21H H 0.173241 0.685006 0.636906 0.069 Uiso 1 1 calc R U . . .
C214 C 0.22064(12) 0.5334(2) 0.63808(11) 0.0502(7) Uani 1 1 d D . . . .
H21I H 0.232418 0.526629 0.672027 0.060 Uiso 0.749(3) 1 calc R U P A 1
H21J H 0.180697 0.489377 0.624408 0.060 Uiso 0.749(3) 1 calc R U P A 1
H21K H 0.247207 0.522220 0.670648 0.060 Uiso 0.251(3) 1 calc R U P A 2
H21L H 0.181411 0.486064 0.630512 0.060 Uiso 0.251(3) 1 calc R U P A 2
C217 C 0.41773(13) 0.4283(3) 0.57614(10) 0.0556(8) Uani 1 1 d D . . . .
H21M H 0.440178 0.490485 0.565645 0.067 Uiso 0.749(3) 1 calc R U P A 1
H21N H 0.406867 0.369091 0.551769 0.067 Uiso 0.749(3) 1 calc R U P A 1
H21O H 0.428878 0.507325 0.570159 0.067 Uiso 0.251(3) 1 calc R U P A 2
H21P H 0.410712 0.380151 0.548363 0.067 Uiso 0.251(3) 1 calc R U P A 2
C218 C 0.46371(12) 0.3770(2) 0.61897(9) 0.0442(6) Uani 1 1 d . . . . .
H21Q H 0.444248 0.307784 0.627502 0.053 Uiso 1 1 calc R U . . .
H21R H 0.503249 0.353582 0.612592 0.053 Uiso 1 1 calc R U . . .
O25A O 0.27005(14) 0.4831(3) 0.62382(10) 0.0521(9) Uani 0.749(3) 1 d D . P A 1
O26A O 0.35879(11) 0.4736(2) 0.57982(10) 0.0452(7) Uani 0.749(3) 1 d D . P A 1
C25A C 0.25373(16) 0.4307(3) 0.57964(12) 0.0456(8) Uani 0.749(3) 1 d D . P A 1
H25A H 0.230663 0.486165 0.555670 0.055 Uiso 0.749(3) 1 calc R U P A 1
H25B H 0.224909 0.365094 0.578437 0.055 Uiso 0.749(3) 1 calc R U P A 1
C26A C 0.3123(3) 0.3907(8) 0.5702(3) 0.0574(18) Uani 0.749(3) 1 d D . P A 1
H26A H 0.329311 0.322347 0.589138 0.069 Uiso 0.749(3) 1 calc R U P A 1
H26B H 0.301142 0.368627 0.537318 0.069 Uiso 0.749(3) 1 calc R U P A 1
O25B O 0.2562(5) 0.5192(9) 0.6057(3) 0.0521(9) Uani 0.251(3) 1 d D . P A 2
O26B O 0.3644(4) 0.4219(7) 0.5963(3) 0.0452(7) Uani 0.251(3) 1 d D . P A 2
C25B C 0.2774(5) 0.3958(9) 0.6175(4) 0.0456(8) Uani 0.251(3) 1 d D . P A 2
H25C H 0.309342 0.388249 0.648551 0.055 Uiso 0.251(3) 1 calc R U P A 2
H25D H 0.240836 0.343895 0.614498 0.055 Uiso 0.251(3) 1 calc R U P A 2
C26B C 0.3068(10) 0.378(3) 0.5792(10) 0.0574(18) Uani 0.251(3) 1 d D . P A 2
H26C H 0.308808 0.296311 0.572171 0.069 Uiso 0.251(3) 1 calc R U P A 2
H26D H 0.281788 0.418966 0.550792 0.069 Uiso 0.251(3) 1 calc R U P A 2

loop_
_atom_site_aniso_label
_atom_site_aniso_U_11
_atom_site_aniso_U_22
_atom_site_aniso_U_33
_atom_site_aniso_U_23
_atom_site_aniso_U_13
_atom_site_aniso_U_12
Cu11 0.01536(16) 0.02537(19) 0.01509(16) 0.000 0.00710(12) 0.000
F101 0.0211(6) 0.0569(8) 0.0235(6) 0.0003(6) 0.0119(5) 0.0072(6)
F102 0.0320(7) 0.0479(8) 0.0214(6) -0.0034(5) 0.0169(5) -0.0016(6)
F103 0.0303(7) 0.0534(8) 0.0151(6) 0.0011(5) 0.0071(5) -0.0033(6)
F104 0.0208(6) 0.0388(7) 0.0211(6) 0.0024(5) 0.0060(5) -0.0005(5)
F105 0.0223(6) 0.0430(7) 0.0196(6) 0.0019(5) 0.0054(5) -0.0001(5)
F106 0.0164(6) 0.0535(8) 0.0295(7) -0.0051(6) 0.0042(5) -0.0039(5)
F107 0.0187(6) 0.0901(11) 0.0344(7) -0.0115(7) 0.0143(6) -0.0140(7)
F108 0.0265(7) 0.1184(14) 0.0225(7) -0.0088(8) 0.0143(6) -0.0197(8)
N101 0.0176(8) 0.0261(9) 0.0186(8) 0.0014(7) 0.0085(6) 0.0029(6)
N102 0.0198(8) 0.0203(8) 0.0175(8) 0.0008(6) 0.0070(6) 0.0012(6)
N103 0.0174(8) 0.0306(9) 0.0167(8) -0.0017(7) 0.0073(6) -0.0019(7)
N104 0.0210(9) 0.0465(11) 0.0196(8) -0.0053(8) 0.0103(7) -0.0092(8)
C101 0.0208(10) 0.0315(11) 0.0196(9) 0.0009(8) 0.0106(8) 0.0044(8)
C102 0.0211(10) 0.0272(11) 0.0182(9) 0.0011(8) 0.0077(8) 0.0024(8)
C103 0.0200(10) 0.0337(12) 0.0227(10) 0.0013(8) 0.0096(8) 0.0031(8)
C104 0.0305(11) 0.0287(11) 0.0202(9) -0.0025(8) 0.0157(8) -0.0024(9)
C105 0.0265(10) 0.0272(11) 0.0154(9) -0.0012(8) 0.0060(8) -0.0040(8)
C106 0.0197(10) 0.0228(10) 0.0210(9) 0.0002(8) 0.0069(8) -0.0003(8)
C107 0.0219(10) 0.0204(10) 0.0190(9) 0.0003(8) 0.0096(8) 0.0010(8)
C108 0.0200(9) 0.0203(10) 0.0172(9) 0.0006(7) 0.0073(7) 0.0014(7)
C109 0.0175(9) 0.0212(10) 0.0212(9) -0.0018(8) 0.0064(7) -0.0007(8)
C110 0.0189(10) 0.0265(11) 0.0211(9) -0.0051(8) 0.0095(8) -0.0038(8)
C111 0.0229(10) 0.0290(11) 0.0205(9) -0.0032(8) 0.0092(8) -0.0028(8)
C112 0.0182(10) 0.0387(12) 0.0254(10) -0.0068(9) 0.0044(8) -0.0059(9)
C113 0.0173(10) 0.0632(16) 0.0309(11) -0.0111(11) 0.0137(9) -0.0116(10)
C114 0.0239(11) 0.0688(17) 0.0216(11) -0.0098(11) 0.0117(9) -0.0131(11)
C115 0.0229(11) 0.0470(14) 0.0187(10) -0.0068(9) 0.0088(8) -0.0085(9)
C116 0.0185(10) 0.0403(13) 0.0216(10) -0.0049(9) 0.0102(8) -0.0066(9)
Na21 0.0284(4) 0.0269(4) 0.0267(4) 0.0035(3) 0.0101(3) -0.0009(3)
O201 0.0362(9) 0.0361(9) 0.0314(8) 0.0009(7) 0.0165(7) -0.0020(7)
O202 0.0440(10) 0.0363(9) 0.0300(8) 0.0047(7) 0.0124(7) -0.0053(7)
O203 0.0343(9) 0.0268(8) 0.0371(9) 0.0047(6) 0.0116(7) 0.0020(6)
O204 0.0292(8) 0.0290(8) 0.0326(8) 0.0028(6) 0.0157(6) 0.0016(6)
N201 0.0238(10) 0.0351(11) 0.0547(13) 0.0075(9) 0.0117(9) -0.0017(8)
N202 0.0346(11) 0.0269(10) 0.0410(11) -0.0076(8) 0.0119(9) -0.0006(8)
C201 0.0418(15) 0.0417(15) 0.0698(18) 0.0066(13) 0.0348(14) 0.0086(11)
C202 0.0491(15) 0.0351(14) 0.0462(14) -0.0052(11) 0.0267(12) 0.0021(11)
C203 0.0393(13) 0.0505(15) 0.0258(11) 0.0031(10) 0.0149(10) -0.0057(11)
C204 0.0413(14) 0.0454(15) 0.0245(11) 0.0065(10) 0.0091(10) -0.0064(11)
C205 0.0696(19) 0.0245(13) 0.0465(15) 0.0076(11) 0.0168(14) -0.0023(12)
C206 0.0492(15) 0.0244(12) 0.0512(15) 0.0032(11) 0.0095(12) 0.0107(11)
C207 0.0237(12) 0.0318(13) 0.0592(16) 0.0108(11) 0.0099(11) 0.0035(9)
C208 0.0350(13) 0.0344(13) 0.0436(14) 0.0075(11) 0.0008(11) 0.0010(10)
C209 0.0394(13) 0.0265(12) 0.0409(13) 0.0086(10) 0.0213(11) 0.0003(10)
C210 0.0379(13) 0.0346(13) 0.0419(13) 0.0076(10) 0.0253(11) -0.0003(10)
C211 0.0246(11) 0.0311(12) 0.0353(12) -0.0035(9) 0.0056(9) -0.0004(9)
C212 0.0243(11) 0.0373(13) 0.0435(13) -0.0059(10) 0.0103(10) 0.0028(9)
C213 0.0263(14) 0.0531(17) 0.087(2) 0.0198(16) 0.0096(14) -0.0081(12)
C214 0.0332(14) 0.0492(16) 0.0728(19) 0.0007(14) 0.0233(13) -0.0119(12)
C217 0.0442(16) 0.0659(19) 0.0554(17) -0.0337(15) 0.0141(14) -0.0041(14)
C218 0.0447(15) 0.0341(14) 0.0588(16) -0.0199(12) 0.0234(13) -0.0046(11)
O25A 0.0487(17) 0.057(2) 0.054(2) -0.0201(15) 0.0215(16) -0.0253(15)
O26A 0.0362(12) 0.0234(15) 0.0700(19) -0.0125(12) 0.0085(12) 0.0005(11)
C25A 0.0353(18) 0.0448(19) 0.0471(19) -0.0130(16) -0.0005(14) -0.0035(14)
C26A 0.042(2) 0.033(3) 0.095(4) -0.028(3) 0.0197(19) -0.0125(15)
O25B 0.0487(17) 0.057(2) 0.054(2) -0.0201(15) 0.0215(16) -0.0253(15)
O26B 0.0362(12) 0.0234(15) 0.0700(19) -0.0125(12) 0.0085(12) 0.0005(11)
C25B 0.0353(18) 0.0448(19) 0.0471(19) -0.0130(16) -0.0005(14) -0.0035(14)
C26B 0.042(2) 0.033(3) 0.095(4) -0.028(3) 0.0197(19) -0.0125(15)

loop_
_atom_type_symbol
_atom_type_description
_atom_type_scat_dispersion_real
_atom_type_scat_dispersion_imag
_atom_type_scat_source
C C 0.0033 0.0016 'International Tables Vol C Tables 4.2.6.8 and 6.1.1.4'
H H 0.0000 0.0000 'International Tables Vol C Tables 4.2.6.8 and 6.1.1.4'
Cu Cu 0.3201 1.2651 'International Tables Vol C Tables 4.2.6.8 and 6.1.1.4'
F F 0.0171 0.0103 'International Tables Vol C Tables 4.2.6.8 and 6.1.1.4'
N N 0.0061 0.0033 'International Tables Vol C Tables 4.2.6.8 and 6.1.1.4'
Na Na 0.0362 0.0249 'International Tables Vol C Tables 4.2.6.8 and 6.1.1.4'
O O 0.0106 0.0060 'International Tables Vol C Tables 4.2.6.8 and 6.1.1.4'

loop_
_geom_angle_atom_site_label_1
_geom_angle_atom_site_label_2
_geom_angle_atom_site_label_3
_geom_angle
_geom_angle_site_symmetry_1
_geom_angle_site_symmetry_3
_geom_angle_publ_flag
N101 Cu11 N101 179.57(10) . 2_556 ?
N103 Cu11 N101 90.19(6) . . ?
N103 Cu11 N101 90.19(6) 2_556 2_556 ?
N103 Cu11 N101 89.80(6) . 2_556 ?
N103 Cu11 N101 89.80(6) 2_556 . ?
N103 Cu11 N103 178.89(10) . 2_556 ?
C101 N101 Cu11 125.91(13) . . ?
C108 N101 Cu11 125.68(12) . . ?
C108 N101 C101 108.40(15) . . ?
C109 N102 C108 121.37(16) . . ?
C109 N103 Cu11 125.40(12) . . ?
C116 N103 Cu11 125.95(13) . . ?
C116 N103 C109 108.65(15) . . ?
C116 N104 C101 121.09(16) . 2_556 ?
N101 C101 C102 109.09(17) . . ?
N104 C101 N101 127.65(17) 2_556 . ?
N104 C101 C102 123.26(16) 2_556 . ?
C101 C102 C107 106.70(16) . . ?
C103 C102 C101 133.90(18) . . ?
C103 C102 C107 119.40(17) . . ?
F101 C103 C102 121.38(17) . . ?
F101 C103 C104 119.10(16) . . ?
C104 C103 C102 119.51(18) . . ?
F102 C104 C103 121.03(18) . . ?
F102 C104 C105 117.81(17) . . ?
C103 C104 C105 121.16(17) . . ?
F103 C105 C104 118.36(16) . . ?
F103 C105 C106 120.79(18) . . ?
C106 C105 C104 120.85(17) . . ?
F104 C106 C105 119.09(17) . . ?
F104 C106 C107 121.63(16) . . ?
C105 C106 C107 119.26(18) . . ?
C106 C107 C102 119.76(16) . . ?
C106 C107 C108 133.76(18) . . ?
C108 C107 C102 106.47(16) . . ?
N101 C108 C107 109.34(16) . . ?
N102 C108 N101 127.56(16) . . ?
N102 C108 C107 123.03(17) . . ?
N102 C109 N103 129.53(17) . . ?
N102 C109 C110 121.72(17) . . ?
N103 C109 C110 108.72(15) . . ?
C111 C110 C109 132.76(17) . . ?
C111 C110 C115 120.54(17) . . ?
C115 C110 C109 106.70(17) . . ?
F105 C111 C110 122.34(17) . . ?
F105 C111 C112 118.17(18) . . ?
C110 C111 C112 119.48(18) . . ?
F106 C112 C111 120.22(18) . . ?
F106 C112 C113 119.75(17) . . ?
C113 C112 C111 120.03(19) . . ?
F107 C113 C112 119.30(19) . . ?
F107 C113 C114 119.82(19) . . ?
C114 C113 C112 120.88(18) . . ?
F108 C114 C113 118.44(18) . . ?
F108 C114 C115 122.13(19) . . ?
C113 C114 C115 119.43(19) . . ?
C110 C115 C116 107.13(16) . . ?
C114 C115 C110 119.63(19) . . ?
C114 C115 C116 133.23(19) . . ?
N103 C116 C115 108.71(16) . . ?
N104 C116 N103 129.32(18) . . ?
N104 C116 C115 121.95(17) . . ?
O201 Na21 N201 66.43(6) . . ?
O201 Na21 N202 111.67(6) . . ?
O201 Na21 O25B 113.2(2) . . ?
O201 Na21 O26B 157.0(2) . . ?
O202 Na21 O201 67.16(5) . . ?
O202 Na21 O204 105.64(6) . . ?
O202 Na21 N201 111.11(6) . . ?
O202 Na21 N202 67.39(6) . . ?
O202 Na21 O25A 83.95(9) . . ?
O202 Na21 O26A 107.96(9) . . ?
O202 Na21 O25B 98.9(2) . . ?
O202 Na21 O26B 90.3(2) . . ?
O203 Na21 O201 106.56(6) . . ?
O203 Na21 O202 172.61(6) . . ?
O203 Na21 O204 68.60(5) . . ?
O203 Na21 N201 68.26(6) . . ?
O203 Na21 N202 113.07(6) . . ?
O203 Na21 O25A 102.17(9) . . ?
O203 Na21 O26A 78.56(8) . . ?
O203 Na21 O25B 87.1(2) . . ?
O203 Na21 O26B 96.2(2) . . ?
O204 Na21 O201 79.08(5) . . ?
O204 Na21 N201 112.08(6) . . ?
O204 Na21 N202 67.57(5) . . ?
O204 Na21 O25A 169.47(8) . . ?
O204 Na21 O26A 106.10(7) . . ?
O204 Na21 O25B 155.4(2) . . ?
O204 Na21 O26B 113.02(18) . . ?
N202 Na21 N201 178.06(7) . . ?
O25A Na21 O201 109.18(8) . . ?
O25A Na21 N201 67.15(9) . . ?
O25A Na21 N202 113.57(9) . . ?
O26A Na21 O201 173.95(8) . . ?
O26A Na21 N201 113.50(8) . . ?
O26A Na21 N202 68.33(7) . . ?
O26A Na21 O25A 66.07(9) . . ?
O25B Na21 N201 59.3(2) . . ?
O25B Na21 N202 121.9(2) . . ?
O26B Na21 N201 121.45(19) . . ?
O26B Na21 N202 60.10(19) . . ?
O26B Na21 O25B 64.0(3) . . ?
C202 O201 Na21 114.16(13) . . ?
C203 O201 Na21 110.49(13) . . ?
C203 O201 C202 113.99(17) . . ?
C204 O202 Na21 115.23(13) . . ?
C204 O202 C205 113.22(18) . . ?
C205 O202 Na21 115.20(13) . . ?
C208 O203 Na21 114.67(13) . . ?
C209 O203 Na21 113.31(12) . . ?
C209 O203 C208 113.41(17) . . ?
C210 O204 Na21 111.03(13) . . ?
C210 O204 C211 113.70(16) . . ?
C211 O204 Na21 114.80(12) . . ?
C201 N201 Na21 108.29(14) . . ?
C201 N201 C207 111.5(2) . . ?
C201 N201 C213 112.2(2) . . ?
C207 N201 Na21 104.35(13) . . ?
C207 N201 C213 112.1(2) . . ?
C213 N201 Na21 108.02(15) . . ?
C206 N202 Na21 106.51(13) . . ?
C206 N202 C218 111.71(19) . . ?
C212 N202 Na21 106.60(13) . . ?
C212 N202 C206 112.30(19) . . ?
C212 N202 C218 111.71(18) . . ?
C218 N202 Na21 107.62(14) . . ?
N201 C201 H20A 109.1 . . ?
N201 C201 H20B 109.1 . . ?
N201 C201 C202 112.43(19) . . ?
H20A C201 H20B 107.8 . . ?
C202 C201 H20A 109.1 . . ?
C202 C201 H20B 109.1 . . ?
O201 C202 C201 112.9(2) . . ?
O201 C202 H20C 109.0 . . ?
O201 C202 H20D 109.0 . . ?
C201 C202 H20C 109.0 . . ?
C201 C202 H20D 109.0 . . ?
H20C C202 H20D 107.8 . . ?
O201 C203 H20E 110.3 . . ?
O201 C203 H20F 110.3 . . ?
O201 C203 C204 107.30(17) . . ?
H20E C203 H20F 108.5 . . ?
C204 C203 H20E 110.3 . . ?
C204 C203 H20F 110.3 . . ?
O202 C204 C203 107.27(18) . . ?
O202 C204 H20G 110.3 . . ?
O202 C204 H20H 110.3 . . ?
C203 C204 H20G 110.3 . . ?
C203 C204 H20H 110.3 . . ?
H20G C204 H20H 108.5 . . ?
O202 C205 H20I 109.2 . . ?
O202 C205 H20J 109.2 . . ?
O202 C205 C206 112.06(19) . . ?
H20I C205 H20J 107.9 . . ?
C206 C205 H20I 109.2 . . ?
C206 C205 H20J 109.2 . . ?
N202 C206 C205 111.6(2) . . ?
N202 C206 H20K 109.3 . . ?
N202 C206 H20L 109.3 . . ?
C205 C206 H20K 109.3 . . ?
C205 C206 H20L 109.3 . . ?
H20K C206 H20L 108.0 . . ?
N201 C207 H20M 109.0 . . ?
N201 C207 H20N 109.0 . . ?
N201 C207 C208 112.7(2) . . ?
H20M C207 H20N 107.8 . . ?
C208 C207 H20M 109.0 . . ?
C208 C207 H20N 109.0 . . ?
O203 C208 C207 112.43(19) . . ?
O203 C208 H20O 109.1 . . ?
O203 C208 H20P 109.1 . . ?
C207 C208 H20O 109.1 . . ?
C207 C208 H20P 109.1 . . ?
H20O C208 H20P 107.9 . . ?
O203 C209 H20Q 110.1 . . ?
O203 C209 H20R 110.1 . . ?
O203 C209 C210 107.91(18) . . ?
H20Q C209 H20R 108.4 . . ?
C210 C209 H20Q 110.1 . . ?
C210 C209 H20R 110.1 . . ?
O204 C210 C209 108.00(16) . . ?
O204 C210 H21A 110.1 . . ?
O204 C210 H21B 110.1 . . ?
C209 C210 H21A 110.1 . . ?
C209 C210 H21B 110.1 . . ?
H21A C210 H21B 108.4 . . ?
O204 C211 H21C 109.1 . . ?
O204 C211 H21D 109.1 . . ?
O204 C211 C212 112.48(18) . . ?
H21C C211 H21D 107.8 . . ?
C212 C211 H21C 109.1 . . ?
C212 C211 H21D 109.1 . . ?
N202 C212 C211 111.97(18) . . ?
N202 C212 H21E 109.2 . . ?
N202 C212 H21F 109.2 . . ?
C211 C212 H21E 109.2 . . ?
C211 C212 H21F 109.2 . . ?
H21E C212 H21F 107.9 . . ?
N201 C213 H21G 109.3 . . ?
N201 C213 H21H 109.3 . . ?
N201 C213 C214 111.4(2) . . ?
H21G C213 H21H 108.0 . . ?
C214 C213 H21G 109.3 . . ?
C214 C213 H21H 109.3 . . ?
C213 C214 H21I 108.6 . . ?
C213 C214 H21J 108.6 . . ?
C213 C214 H21K 113.3 . . ?
C213 C214 H21L 113.3 . . ?
H21I C214 H21J 107.5 . . ?
H21K C214 H21L 110.6 . . ?
O25A C214 C213 114.8(2) . . ?
O25A C214 H21I 108.6 . . ?
O25A C214 H21J 108.6 . . ?
O25B C214 C213 91.8(4) . . ?
O25B C214 H21K 113.3 . . ?
O25B C214 H21L 113.3 . . ?
H21M C217 H21N 107.3 . . ?
H21O C217 H21P 110.7 . . ?
C218 C217 H21M 108.1 . . ?
C218 C217 H21N 108.1 . . ?
C218 C217 H21O 113.4 . . ?
C218 C217 H21P 113.4 . . ?
O26A C217 H21M 108.1 . . ?
O26A C217 H21N 108.1 . . ?
O26A C217 C218 116.9(3) . . ?
O26B C217 H21O 113.4 . . ?
O26B C217 H21P 113.4 . . ?
O26B C217 C218 91.2(4) . . ?
N202 C218 C217 111.9(2) . . ?
N202 C218 H21Q 109.2 . . ?
N202 C218 H21R 109.2 . . ?
C217 C218 H21Q 109.2 . . ?
C217 C218 H21R 109.2 . . ?
H21Q C218 H21R 107.9 . . ?
C214 O25A Na21 113.40(19) . . ?
C25A O25A Na21 116.6(2) . . ?
C25A O25A C214 118.9(3) . . ?
C217 O26A Na21 114.08(17) . . ?
C26A O26A Na21 117.3(3) . . ?
C26A O26A C217 110.6(4) . . ?
O25A C25A H25A 109.6 . . ?
O25A C25A H25B 109.6 . . ?
O25A C25A C26A 110.4(4) . . ?
H25A C25A H25B 108.1 . . ?
C26A C25A H25A 109.6 . . ?
C26A C25A H25B 109.6 . . ?
O26A C26A C25A 111.7(5) . . ?
O26A C26A H26A 109.3 . . ?
O26A C26A H26B 109.3 . . ?
C25A C26A H26A 109.3 . . ?
C25A C26A H26B 109.3 . . ?
H26A C26A H26B 107.9 . . ?
C214 O25B Na21 105.5(5) . . ?
C214 O25B C25B 98.1(7) . . ?
C25B O25B Na21 90.7(6) . . ?
C217 O26B Na21 108.7(4) . . ?
C26B O26B Na21 114.9(9) . . ?
C26B O26B C217 130.2(10) . . ?
O25B C25B H25C 112.4 . . ?
O25B C25B H25D 112.4 . . ?
H25C C25B H25D 109.9 . . ?
C26B C25B O25B 96.9(15) . . ?
C26B C25B H25C 112.4 . . ?
C26B C25B H25D 112.4 . . ?
O26B C26B C25B 103.8(13) . . ?
O26B C26B H26C 111.0 . . ?
O26B C26B H26D 111.0 . . ?
C25B C26B H26C 111.0 . . ?
C25B C26B H26D 111.0 . . ?
H26C C26B H26D 109.0 . . ?

loop_
_geom_bond_atom_site_label_1
_geom_bond_atom_site_label_2
_geom_bond_distance
_geom_bond_site_symmetry_2
_geom_bond_publ_flag
Cu11 N101 1.9641(15) . ?
Cu11 N101 1.9641(15) 2_556 ?
Cu11 N103 1.9442(15) 2_556 ?
Cu11 N103 1.9441(15) . ?
F101 C103 1.351(2) . ?
F102 C104 1.355(2) . ?
F103 C105 1.352(2) . ?
F104 C106 1.350(2) . ?
F105 C111 1.342(2) . ?
F106 C112 1.343(2) . ?
F107 C113 1.350(2) . ?
F108 C114 1.343(2) . ?
N101 C101 1.379(2) . ?
N101 C108 1.378(2) . ?
N102 C108 1.363(2) . ?
N102 C109 1.302(2) . ?
N103 C109 1.389(2) . ?
N103 C116 1.386(2) . ?
N104 C101 1.362(3) 2_556 ?
N104 C116 1.307(2) . ?
C101 C102 1.423(3) . ?
C102 C103 1.406(3) . ?
C102 C107 1.425(3) . ?
C103 C104 1.358(3) . ?
C104 C105 1.405(3) . ?
C105 C106 1.370(3) . ?
C106 C107 1.401(3) . ?
C107 C108 1.421(2) . ?
C109 C110 1.467(2) . ?
C110 C111 1.379(3) . ?
C110 C115 1.400(3) . ?
C111 C112 1.386(3) . ?
C112 C113 1.385(3) . ?
C113 C114 1.379(3) . ?
C114 C115 1.388(3) . ?
C115 C116 1.463(3) . ?
Na21 O201 2.5394(17) . ?
Na21 O202 2.4373(17) . ?
Na21 O203 2.4295(16) . ?
Na21 O204 2.4641(16) . ?
Na21 N201 2.805(2) . ?
Na21 N202 2.791(2) . ?
Na21 O25A 2.490(3) . ?
Na21 O26A 2.475(3) . ?
Na21 O25B 2.624(10) . ?
Na21 O26B 2.539(7) . ?
O201 C202 1.430(3) . ?
O201 C203 1.429(3) . ?
O202 C204 1.424(3) . ?
O202 C205 1.429(3) . ?
O203 C208 1.428(3) . ?
O203 C209 1.428(3) . ?
O204 C210 1.425(2) . ?
O204 C211 1.426(2) . ?
N201 C201 1.461(3) . ?
N201 C207 1.463(3) . ?
N201 C213 1.480(3) . ?
N202 C206 1.468(3) . ?
N202 C212 1.464(3) . ?
N202 C218 1.469(3) . ?
C201 H20A 0.9900 . ?
C201 H20B 0.9900 . ?
C201 C202 1.508(4) . ?
C202 H20C 0.9900 . ?
C202 H20D 0.9900 . ?
C203 H20E 0.9900 . ?
C203 H20F 0.9900 . ?
C203 C204 1.499(3) . ?
C204 H20G 0.9900 . ?
C204 H20H 0.9900 . ?
C205 H20I 0.9900 . ?
C205 H20J 0.9900 . ?
C205 C206 1.505(4) . ?
C206 H20K 0.9900 . ?
C206 H20L 0.9900 . ?
C207 H20M 0.9900 . ?
C207 H20N 0.9900 . ?
C207 C208 1.502(3) . ?
C208 H20O 0.9900 . ?
C208 H20P 0.9900 . ?
C209 H20Q 0.9900 . ?
C209 H20R 0.9900 . ?
C209 C210 1.487(3) . ?
C210 H21A 0.9900 . ?
C210 H21B 0.9900 . ?
C211 H21C 0.9900 . ?
C211 H21D 0.9900 . ?
C211 C212 1.517(3) . ?
C212 H21E 0.9900 . ?
C212 H21F 0.9900 . ?
C213 H21G 0.9900 . ?
C213 H21H 0.9900 . ?
C213 C214 1.502(4) . ?
C214 H21I 0.9900 . ?
C214 H21J 0.9900 . ?
C214 H21K 0.9900 . ?
C214 H21L 0.9900 . ?
C214 O25A 1.423(4) . ?
C214 O25B 1.454(10) . ?
C217 H21M 0.9900 . ?
C217 H21N 0.9900 . ?
C217 H21O 0.9900 . ?
C217 H21P 0.9900 . ?
C217 C218 1.502(4) . ?
C217 O26A 1.440(3) . ?
C217 O26B 1.493(8) . ?
C218 H21Q 0.9900 . ?
C218 H21R 0.9900 . ?
O25A C25A 1.422(4) . ?
O26A C26A 1.373(5) . ?
C25A H25A 0.9900 . ?
C25A H25B 0.9900 . ?
C25A C26A 1.486(7) . ?
C26A H26A 0.9900 . ?
C26A H26B 0.9900 . ?
O25B C25B 1.526(12) . ?
O26B C26B 1.311(15) . ?
C25B H25C 0.9900 . ?
C25B H25D 0.9900 . ?
C25B C26B 1.520(17) . ?
C26B H26C 0.9900 . ?
C26B H26D 0.9900 . ?

loop_
_geom_torsion_atom_site_label_1
_geom_torsion_atom_site_label_2
_geom_torsion_atom_site_label_3
_geom_torsion_atom_site_label_4
_geom_torsion
_geom_torsion_site_symmetry_1
_geom_torsion_site_symmetry_2
_geom_torsion_site_symmetry_3
_geom_torsion_site_symmetry_4
_geom_torsion_publ_flag
Cu11 N101 C101 N104 2.2(3) . . . 2_556 ?
Cu11 N101 C101 C102 -178.77(13) . . . . ?
Cu11 N101 C108 N102 2.4(3) . . . . ?
Cu11 N101 C108 C107 179.38(13) . . . . ?
Cu11 N103 C109 N102 -3.0(3) . . . . ?
Cu11 N103 C109 C110 178.90(13) . . . . ?
Cu11 N103 C116 N104 -2.5(3) . . . . ?
Cu11 N103 C116 C115 179.19(14) . . . . ?
F101 C103 C104 F102 -0.6(3) . . . . ?
F101 C103 C104 C105 179.49(18) . . . . ?
F102 C104 C105 F103 2.4(3) . . . . ?
F102 C104 C105 C106 -177.80(18) . . . . ?
F103 C105 C106 F104 0.6(3) . . . . ?
F103 C105 C106 C107 179.00(17) . . . . ?
F104 C106 C107 C102 176.99(17) . . . . ?
F104 C106 C107 C108 -1.2(3) . . . . ?
F105 C111 C112 F106 -0.1(3) . . . . ?
F105 C111 C112 C113 -179.60(19) . . . . ?
F106 C112 C113 F107 -0.4(3) . . . . ?
F106 C112 C113 C114 179.5(2) . . . . ?
F107 C113 C114 F108 1.6(4) . . . . ?
F107 C113 C114 C115 -179.1(2) . . . . ?
F108 C114 C115 C110 179.4(2) . . . . ?
F108 C114 C115 C116 0.8(4) . . . . ?
N101 C101 C102 C103 179.2(2) . . . . ?
N101 C101 C102 C107 -0.7(2) . . . . ?
N102 C109 C110 C111 3.7(3) . . . . ?
N102 C109 C110 C115 -175.39(18) . . . . ?
N103 C109 C110 C111 -178.0(2) . . . . ?
N103 C109 C110 C115 2.9(2) . . . . ?
N104 C101 C102 C103 -1.7(4) 2_556 . . . ?
N104 C101 C102 C107 178.42(19) 2_556 . . . ?
C101 N101 C108 N102 -176.51(18) . . . . ?
C101 N101 C108 C107 0.5(2) . . . . ?
C101 N104 C116 N103 -2.4(4) 2_556 . . . ?
C101 N104 C116 C115 175.7(2) 2_556 . . . ?
C101 C102 C103 F101 -1.7(4) . . . . ?
C101 C102 C103 C104 179.0(2) . . . . ?
C101 C102 C107 C106 -177.70(18) . . . . ?
C101 C102 C107 C108 0.9(2) . . . . ?
C102 C103 C104 F102 178.79(18) . . . . ?
C102 C103 C104 C105 -1.1(3) . . . . ?
C102 C107 C108 N101 -0.9(2) . . . . ?
C102 C107 C108 N102 176.26(17) . . . . ?
C103 C102 C107 C106 2.4(3) . . . . ?
C103 C102 C107 C108 -179.00(18) . . . . ?
C103 C104 C105 F103 -177.67(19) . . . . ?
C103 C104 C105 C106 2.1(3) . . . . ?
C104 C105 C106 F104 -179.24(17) . . . . ?
C104 C105 C106 C107 -0.8(3) . . . . ?
C105 C106 C107 C102 -1.4(3) . . . . ?
C105 C106 C107 C108 -179.6(2) . . . . ?
C106 C107 C108 N101 177.5(2) . . . . ?
C106 C107 C108 N102 -5.4(3) . . . . ?
C107 C102 C103 F101 178.27(18) . . . . ?
C107 C102 C103 C104 -1.1(3) . . . . ?
C108 N101 C101 N104 -178.9(2) . . . 2_556 ?
C108 N101 C101 C102 0.1(2) . . . . ?
C108 N102 C109 N103 -1.4(3) . . . . ?
C108 N102 C109 C110 176.48(17) . . . . ?
C109 N102 C108 N101 1.7(3) . . . . ?
C109 N102 C108 C107 -174.89(18) . . . . ?
C109 N103 C116 N104 178.0(2) . . . . ?
C109 N103 C116 C115 -0.4(2) . . . . ?
C109 C110 C111 F105 1.7(3) . . . . ?
C109 C110 C111 C112 -177.9(2) . . . . ?
C109 C110 C115 C114 178.1(2) . . . . ?
C109 C110 C115 C116 -3.0(2) . . . . ?
C110 C111 C112 F106 179.47(18) . . . . ?
C110 C111 C112 C113 0.0(3) . . . . ?
C110 C115 C116 N103 2.2(2) . . . . ?
C110 C115 C116 N104 -176.3(2) . . . . ?
C111 C110 C115 C114 -1.1(3) . . . . ?
C111 C110 C115 C116 177.76(19) . . . . ?
C111 C112 C113 F107 179.1(2) . . . . ?
C111 C112 C113 C114 -1.0(4) . . . . ?
C112 C113 C114 F108 -178.3(2) . . . . ?
C112 C113 C114 C115 0.9(4) . . . . ?
C113 C114 C115 C110 0.1(4) . . . . ?
C113 C114 C115 C116 -178.4(2) . . . . ?
C114 C115 C116 N103 -179.1(3) . . . . ?
C114 C115 C116 N104 2.4(4) . . . . ?
C115 C110 C111 F105 -179.37(18) . . . . ?
C115 C110 C111 C112 1.1(3) . . . . ?
C116 N103 C109 N102 176.6(2) . . . . ?
C116 N103 C109 C110 -1.5(2) . . . . ?
Na21 O201 C202 C201 50.8(2) . . . . ?
Na21 O201 C203 C204 49.6(2) . . . . ?
Na21 O202 C204 C203 46.6(2) . . . . ?
Na21 O202 C205 C206 52.6(2) . . . . ?
Na21 O203 C208 C207 51.1(2) . . . . ?
Na21 O203 C209 C210 45.07(19) . . . . ?
Na21 O204 C210 C209 49.0(2) . . . . ?
Na21 O204 C211 C212 51.1(2) . . . . ?
Na21 N201 C201 C202 35.1(2) . . . . ?
Na21 N201 C207 C208 37.6(2) . . . . ?
Na21 N201 C213 C214 30.6(3) . . . . ?
Na21 N202 C206 C205 35.5(2) . . . . ?
Na21 N202 C212 C211 36.1(2) . . . . ?
Na21 N202 C218 C217 33.7(2) . . . . ?
Na21 O25A C25A C26A 34.5(5) . . . . ?
Na21 O26A C26A C25A 39.4(9) . . . . ?
Na21 O25B C25B C26B -81.1(9) . . . . ?
Na21 O26B C26B C25B -33(3) . . . . ?
O201 C203 C204 O202 -63.9(2) . . . . ?
O202 C205 C206 N202 -60.3(3) . . . . ?
O203 C209 C210 O204 -62.9(2) . . . . ?
O204 C211 C212 N202 -60.2(3) . . . . ?
N201 C201 C202 O201 -59.3(3) . . . . ?
N201 C207 C208 O203 -62.1(3) . . . . ?
N201 C213 C214 O25A -57.8(4) . . . . ?
N201 C213 C214 O25B -73.4(5) . . . . ?
C201 N201 C207 C208 154.2(2) . . . . ?
C201 N201 C213 C214 -88.7(3) . . . . ?
C202 O201 C203 C204 179.68(19) . . . . ?
C203 O201 C202 C201 -77.5(2) . . . . ?
C204 O202 C205 C206 -82.9(2) . . . . ?
C205 O202 C204 C203 -177.78(18) . . . . ?
C206 N202 C212 C211 -80.2(2) . . . . ?
C206 N202 C218 C217 150.3(2) . . . . ?
C207 N201 C201 C202 -79.2(2) . . . . ?
C207 N201 C213 C214 145.0(2) . . . . ?
C208 O203 C209 C210 178.06(18) . . . . ?
C209 O203 C208 C207 -81.2(2) . . . . ?
C210 O204 C211 C212 -78.3(2) . . . . ?
C211 O204 C210 C209 -179.78(18) . . . . ?
C212 N202 C206 C205 151.9(2) . . . . ?
C212 N202 C218 C217 -83.0(3) . . . . ?
C213 N201 C201 C202 154.2(2) . . . . ?
C213 N201 C207 C208 -79.1(3) . . . . ?
C213 C214 O25A Na21 53.4(3) . . . . ?
C213 C214 O25A C25A -89.4(4) . . . . ?
C213 C214 O25B Na21 83.4(4) . . . . ?
C213 C214 O25B C25B 176.4(6) . . . . ?
C214 O25A C25A C26A 176.1(5) . . . . ?
C214 O25B C25B C26B 173.1(9) . . . . ?
C217 O26A C26A C25A 172.5(5) . . . . ?
C217 O26B C26B C25B 178.1(9) . . . . ?
C218 N202 C206 C205 -81.7(2) . . . . ?
C218 N202 C212 C211 153.4(2) . . . . ?
C218 C217 O26A Na21 45.2(3) . . . . ?
C218 C217 O26A C26A -89.6(5) . . . . ?
C218 C217 O26B Na21 81.4(4) . . . . ?
C218 C217 O26B C26B -128(2) . . . . ?
O25A C25A C26A O26A -47.9(8) . . . . ?
O26A C217 C218 N202 -55.3(3) . . . . ?
O25B C25B C26B O26B 83(2) . . . . ?
O26B C217 C218 N202 -72.2(4) . . . . ?
